data_1536520
loop_
_publ_author_name
'Wickleder, C.'

_publ_section_title
;
 Crystal structure, thermal behavior, and luminescence of Ba Zn Cl4 - II :
 Sm(2+) and comparison to Ba Zn Cl4 - I : Sm(2+)
;
_journal_name_full 'Journal of Solid State Chemistry'
_journal_page_first 237
_journal_page_last 242
_journal_volume 162
_journal_year 2001
_chemical_formula_sum 'Ba Cl4 Zn'
_chemical_name_systematic 'Ba Zn Cl4'
_space_group_IT_number 60
_symmetry_space_group_name_Hall '-P 2n 2ab'
_symmetry_space_group_name_H-M 'P b c n'
_cell_angle_alpha 90
_cell_angle_beta 90
_cell_angle_gamma 90
_cell_formula_units_Z 4
_cell_length_a 6.4899
_cell_length_b 15.374
_cell_length_c 6.8237
_cell_volume 680.840
_citation_journal_id_ASTM JSSCBI
_cod_data_source_file Wickleder_JSSCBI_2001_275.cif
_cod_data_source_block Ba1Cl4Zn1
_cod_original_cell_volume 680.8396
_cod_original_formula_sum 'Ba1 Cl4 Zn1'
_cod_database_code 1536520

loop_
_symmetry_equiv_pos_as_xyz
x,y,z
-x+1/2,-y+1/2,z+1/2
x+1/2,-y+1/2,-z
-x,y,-z+1/2
-x,-y,-z
x-1/2,y-1/2,-z-1/2
-x-1/2,y-1/2,z
x,-y,z-1/2

loop_
_atom_site_label
_atom_site_type_symbol
_atom_site_fract_x
_atom_site_fract_y
_atom_site_fract_z
_atom_site_occupancy
_atom_site_U_iso_or_equiv
Zn1 Zn+2 0.5 -0.10934 0.25 1 0.0
Ba1 Ba+2 0 0.1293 0.25 1 0.0
Cl2 Cl-1 0.1468 0.29921 0.0234 1 0.0
Cl1 Cl-1 0.2449 -0.03683 0.4085 1 0.0
